data_4347800
loop_
_publ_author_name
'Hilbert, Jessica'
'N\"ather, Christian'
'Weihrich, Richard'
'Bensch, Wolfgang'

_publ_section_title
;
 Room-Temperature Synthesis of Thiostannates from {[Ni(tren)]2[Sn2S6]}n.
;
_journal_issue 16
_journal_name_full 'Inorganic chemistry'
_journal_page_first 7859
_journal_page_last 7865
_journal_paper_doi 10.1021/acs.inorgchem.6b00625
_journal_volume 55
_journal_year 2016
_chemical_formula_moiety 'Sn2S6, 2NiC6H18N4'
_chemical_formula_sum 'C12 H36 N8 Ni2 S6 Sn2'
_chemical_formula_weight 839.64
_chemical_name_common {[Ni(tren)]2[Sn2S6]}n
_chemical_name_systematic
; 
 '{[Ni(C6H18N4)]2[Sn2S6]}n'
;
_space_group_IT_number 15
_space_group_name_Hall '-C 2yc'
_space_group_name_H-M_alt 'C 1 2/c 1'
_symmetry_cell_setting monoclinic
_symmetry_space_group_name_H-M 'C 1 2/c 1'
_atom_sites_solution_hydrogens geom
_atom_sites_solution_primary direct
_atom_sites_solution_secondary difmap
_audit_creation_method SHELXL-97
_cell_angle_alpha 90.00
_cell_angle_beta 107.230(10)
_cell_angle_gamma 90.00
_cell_formula_units_Z 4
_cell_length_a 23.371(3)
_cell_length_b 8.231(2)
_cell_length_c 14.274(2)
_cell_measurement_reflns_used 2868
_cell_measurement_temperature 293(2)
_cell_measurement_theta_max 54
_cell_measurement_theta_min 4
_cell_volume 2622.6(8)
_computing_cell_refinement 'STOE-IPDS Program Package'
_computing_data_collection 'STOE-IPDS Program Package'
_computing_data_reduction 'STOE-IPDS Program Package'
_computing_molecular_graphics 'Bruker SHELXTL'
_computing_publication_material 'Bruker SHELXTL'
_computing_structure_refinement 'SHELXL-97 (Sheldrick, 1997)'
_computing_structure_solution 'SHELXS-97 (Sheldrick, 1990)'
_diffrn_ambient_temperature 293(2)
_diffrn_measured_fraction_theta_full 0.999
_diffrn_measured_fraction_theta_max 0.999
_diffrn_measurement_device_type 'Stoe Imaging Plate Diffraction System'
_diffrn_measurement_method '\f scans'
_diffrn_radiation_monochromator graphite
_diffrn_radiation_source 'fine-focus sealed tube'
_diffrn_radiation_type MoK\a
_diffrn_radiation_wavelength 0.71073
_diffrn_reflns_av_R_equivalents 0.0417
_diffrn_reflns_av_sigmaI/netI 0.0473
_diffrn_reflns_limit_h_max 29
_diffrn_reflns_limit_h_min -28
_diffrn_reflns_limit_k_max 0
_diffrn_reflns_limit_k_min -10
_diffrn_reflns_limit_l_max 1
_diffrn_reflns_limit_l_min -18
_diffrn_reflns_number 3207
_diffrn_reflns_theta_full 27.03
_diffrn_reflns_theta_max 27.03
_diffrn_reflns_theta_min 1.82
_diffrn_standards_decay_% none
_diffrn_standards_interval_count 0
_diffrn_standards_interval_time 0
_diffrn_standards_number 0
_exptl_absorpt_coefficient_mu 3.793
_exptl_absorpt_correction_T_max 0.6696
_exptl_absorpt_correction_T_min 0.3991
_exptl_absorpt_correction_type numerical
_exptl_absorpt_process_details 'X-Shape (STOE & CIE, 1998)'
_exptl_crystal_colour green
_exptl_crystal_density_diffrn 2.127
_exptl_crystal_density_method 'not measured'
_exptl_crystal_description prisms
_exptl_crystal_F_000 1664
_exptl_crystal_size_max 0.08
_exptl_crystal_size_mid 0.06
_exptl_crystal_size_min 0.04
_refine_diff_density_max 1.282
_refine_diff_density_min -0.758
_refine_diff_density_rms 0.156
_refine_ls_extinction_method none
_refine_ls_goodness_of_fit_ref 1.003
_refine_ls_hydrogen_treatment mixed
_refine_ls_matrix_type full
_refine_ls_number_parameters 163
_refine_ls_number_reflns 2868
_refine_ls_number_restraints 0
_refine_ls_restrained_S_all 1.003
_refine_ls_R_factor_all 0.0710
_refine_ls_R_factor_gt 0.0340
_refine_ls_shift/su_max 0.001
_refine_ls_shift/su_mean 0.000
_refine_ls_structure_factor_coef Fsqd
_refine_ls_weighting_details 'calc w=1/[\s^2^(Fo^2^)+(0.0575P)^2^+0.0000P] where P=(Fo^2^+2Fc^2^)/3'
_refine_ls_weighting_scheme calc
_refine_ls_wR_factor_gt 0.0838
_refine_ls_wR_factor_ref 0.0933
_reflns_number_gt 2044
_reflns_number_total 2868
_reflns_threshold_expression >2sigma(I)
_cod_data_source_file ic6b00625_si_002.cif
_cod_data_source_block meo43
_cod_original_sg_symbol_H-M 'C 2/c'
_cod_database_code 4347800

loop_
_symmetry_equiv_pos_as_xyz
'x, y, z'
'-x, y, -z+1/2'
'x+1/2, y+1/2, z'
'-x+1/2, y+1/2, -z+1/2'
'-x, -y, -z'
'x, -y, z-1/2'
'-x+1/2, -y+1/2, -z'
'x+1/2, -y+1/2, z-1/2'

loop_
_atom_site_label
_atom_site_type_symbol
_atom_site_fract_x
_atom_site_fract_y
_atom_site_fract_z
_atom_site_U_iso_or_equiv
_atom_site_adp_type
_atom_site_occupancy
_atom_site_symmetry_multiplicity
_atom_site_calc_flag
_atom_site_refinement_flags
_atom_site_disorder_assembly
_atom_site_disorder_group
Sn1 Sn 0.548439(15) 0.14967(4) 0.49411(2) 0.02030(11) Uani 1 1 d . . .
Ni2 Ni 0.42145(3) 0.35186(7) 0.27507(5) 0.02249(15) Uani 1 1 d . . .
S1 S 0.52615(6) 0.35586(15) 0.37346(9) 0.0241(3) Uani 1 1 d . . .
S2 S 0.64352(6) 0.16332(19) 0.60371(10) 0.0339(3) Uani 1 1 d . . .
S3 S 0.47318(6) 0.12154(15) 0.58172(10) 0.0263(3) Uani 1 1 d . . .
N1 N 0.32766(19) 0.3544(5) 0.2020(3) 0.0280(9) Uani 1 1 d . . .
C1 C 0.3178(4) 0.2290(12) 0.1270(7) 0.0270(19) Uani 0.65 1 d P A 1
H1A H 0.3311 0.2679 0.0728 0.032 Uiso 0.65 1 calc PR A 1
H1B H 0.2753 0.2055 0.1021 0.032 Uiso 0.65 1 calc PR A 1
C1' C 0.3064(9) 0.190(2) 0.1685(16) 0.039(4) Uani 0.35 1 d P A 2
H1C H 0.2835 0.1493 0.2102 0.046 Uiso 0.35 1 calc PR A 2
H1D H 0.2793 0.1981 0.1025 0.046 Uiso 0.35 1 calc PR A 2
C2 C 0.3515(3) 0.0749(7) 0.1683(4) 0.0373(13) Uani 1 1 d . . .
H2A H 0.3252 0.0048 0.1916 0.045 Uiso 1 1 calc R A 1
H2B H 0.3618 0.0181 0.1160 0.045 Uiso 1 1 calc R A 1
N2 N 0.4064(2) 0.1036(5) 0.2489(3) 0.0284(10) Uani 1 1 d . A .
H1N H 0.4378 0.0594 0.2338 0.034 Uiso 1 1 calc R . .
H2N H 0.4033 0.0549 0.3037 0.034 Uiso 1 1 calc R . .
C3 C 0.2978(4) 0.3068(14) 0.2819(8) 0.035(2) Uani 0.60 1 d P A 1
H3A H 0.2566 0.3440 0.2615 0.041 Uiso 0.60 1 calc PR A 1
H3B H 0.2973 0.1893 0.2868 0.041 Uiso 0.60 1 calc PR A 1
C3' C 0.2975(6) 0.4119(19) 0.2663(11) 0.032(3) Uani 0.40 1 d P A 2
H3C H 0.2571 0.3681 0.2463 0.038 Uiso 0.40 1 calc PR A 2
H3D H 0.2943 0.5291 0.2601 0.038 Uiso 0.40 1 calc PR A 2
C4 C 0.3263(3) 0.3703(10) 0.3726(5) 0.0523(18) Uani 1 1 d . . .
H4A H 0.3148 0.3070 0.4215 0.063 Uiso 1 1 calc R A 1
H4B H 0.3118 0.4802 0.3752 0.063 Uiso 1 1 calc R A 1
N3 N 0.3912(2) 0.3746(6) 0.3992(3) 0.0324(10) Uani 1 1 d . A .
H3N H 0.4064 0.2931 0.4413 0.039 Uiso 1 1 calc R . .
H4N H 0.4045 0.4690 0.4298 0.039 Uiso 1 1 calc R . .
C5 C 0.3088(5) 0.5185(12) 0.1686(8) 0.032(2) Uani 0.55 1 d P A 1
H5A H 0.2934 0.5715 0.2168 0.039 Uiso 0.55 1 calc PR A 1
H5B H 0.2765 0.5122 0.1076 0.039 Uiso 0.55 1 calc PR A 1
C5' C 0.3205(6) 0.4776(19) 0.1170(10) 0.040(3) Uani 0.45 1 d P A 2
H5C H 0.3325 0.4272 0.0642 0.048 Uiso 0.45 1 calc PR A 2
H5D H 0.2789 0.5102 0.0914 0.048 Uiso 0.45 1 calc PR A 2
C6 C 0.3573(3) 0.6176(7) 0.1529(5) 0.0411(15) Uani 1 1 d . . .
H6A H 0.3451 0.7306 0.1455 0.049 Uiso 1 1 calc R A 1
H6B H 0.3654 0.5834 0.0930 0.049 Uiso 1 1 calc R A 1
N4 N 0.4122(2) 0.6007(5) 0.2366(3) 0.0284(10) Uani 1 1 d . A .
H5N H 0.4092 0.6606 0.2877 0.034 Uiso 1 1 calc R . .
H6N H 0.4443 0.6351 0.2196 0.034 Uiso 1 1 calc R . .

loop_
_atom_site_aniso_label
_atom_site_aniso_U_11
_atom_site_aniso_U_22
_atom_site_aniso_U_33
_atom_site_aniso_U_23
_atom_site_aniso_U_13
_atom_site_aniso_U_12
Sn1 0.01692(17) 0.02274(17) 0.02006(17) 0.00116(14) 0.00367(12) -0.00271(14)
Ni2 0.0164(3) 0.0209(3) 0.0281(3) 0.0010(3) 0.0033(3) 0.0009(3)
S1 0.0185(6) 0.0253(6) 0.0272(6) 0.0054(5) 0.0049(5) -0.0014(5)
S2 0.0186(6) 0.0527(8) 0.0266(6) 0.0010(6) 0.0008(5) -0.0037(6)
S3 0.0275(7) 0.0251(6) 0.0295(6) -0.0030(5) 0.0134(5) -0.0022(5)
N1 0.019(2) 0.023(2) 0.040(2) -0.0004(19) 0.0059(19) 0.0022(18)
C1 0.023(5) 0.033(5) 0.022(5) 0.001(4) 0.002(4) -0.002(4)
C1' 0.026(10) 0.041(11) 0.042(12) -0.016(9) -0.001(8) 0.003(8)
C2 0.036(3) 0.030(3) 0.041(3) -0.006(2) 0.005(3) 0.000(3)
N2 0.025(2) 0.028(2) 0.033(2) 0.0092(18) 0.009(2) 0.0018(18)
C3 0.021(5) 0.041(6) 0.048(6) -0.006(5) 0.021(4) -0.007(4)
C3' 0.009(6) 0.034(8) 0.047(9) 0.015(7) 0.000(6) 0.004(6)
C4 0.025(3) 0.089(5) 0.043(3) 0.015(4) 0.010(3) 0.000(3)
N3 0.024(2) 0.042(3) 0.030(2) -0.0035(19) 0.0057(19) -0.001(2)
C5 0.034(6) 0.035(5) 0.027(5) 0.009(4) 0.007(5) 0.003(4)
C5' 0.023(6) 0.071(10) 0.026(7) 0.024(7) 0.006(6) 0.024(7)
C6 0.037(3) 0.042(3) 0.040(3) 0.016(3) 0.004(3) 0.002(3)
N4 0.029(2) 0.024(2) 0.034(2) -0.0025(18) 0.011(2) 0.0029(18)

loop_
_atom_type_symbol
_atom_type_description
_atom_type_scat_dispersion_real
_atom_type_scat_dispersion_imag
_atom_type_scat_source
C C 0.0033 0.0016 'International Tables Vol C Tables 4.2.6.8 and 6.1.1.4'
H H 0.0000 0.0000 'International Tables Vol C Tables 4.2.6.8 and 6.1.1.4'
N N 0.0061 0.0033 'International Tables Vol C Tables 4.2.6.8 and 6.1.1.4'
S S 0.1246 0.1234 'International Tables Vol C Tables 4.2.6.8 and 6.1.1.4'
Ni Ni 0.3393 1.1124 'International Tables Vol C Tables 4.2.6.8 and 6.1.1.4'
Sn Sn -0.6537 1.4246 'International Tables Vol C Tables 4.2.6.8 and 6.1.1.4'

loop_
_geom_angle_atom_site_label_1
_geom_angle_atom_site_label_2
_geom_angle_atom_site_label_3
_geom_angle
_geom_angle_site_symmetry_3
S2 Sn1 S1 114.75(5) .
S2 Sn1 S3 110.52(5) .
S1 Sn1 S3 113.75(5) .
S2 Sn1 S3 111.84(5) 5_656
S1 Sn1 S3 110.97(5) 5_656
S3 Sn1 S3 93.07(4) 5_656
N2 Ni2 N3 99.04(18) .
N2 Ni2 N4 154.48(17) .
N3 Ni2 N4 95.69(18) .
N2 Ni2 N1 80.10(17) .
N3 Ni2 N1 81.81(18) .
N4 Ni2 N1 81.52(17) .
N2 Ni2 S1 101.74(13) .
N3 Ni2 S1 92.52(13) .
N4 Ni2 S1 98.30(13) .
N1 Ni2 S1 174.27(13) .
N2 Ni2 S1 87.91(13) 2_655
N3 Ni2 S1 171.36(13) 2_655
N4 Ni2 S1 79.75(13) 2_655
N1 Ni2 S1 104.57(13) 2_655
S1 Ni2 S1 80.98(5) 2_655
Sn1 S1 Ni2 112.19(5) .
Sn1 S1 Ni2 120.11(5) 2_655
Ni2 S1 Ni2 99.00(5) 2_655
Sn1 S3 Sn1 86.93(4) 5_656
C3' N1 C1 136.3(8) .
C3' N1 C5 74.9(8) .
C1 N1 C5 116.7(7) .
C3' N1 C1' 109.7(11) .
C1 N1 C1' 31.1(8) .
C5 N1 C1' 134.9(9) .
C3' N1 C5' 109.6(9) .
C1 N1 C5' 86.0(8) .
C5 N1 C5' 35.5(6) .
C1' N1 C5' 113.5(11) .
C3' N1 C3 34.7(7) .
C1 N1 C3 110.7(6) .
C5 N1 C3 108.5(7) .
C1' N1 C3 79.9(10) .
C5' N1 C3 140.5(7) .
C3' N1 Ni2 109.2(6) .
C1 N1 Ni2 105.6(4) .
C5 N1 Ni2 109.7(5) .
C1' N1 Ni2 110.5(8) .
C5' N1 Ni2 104.2(5) .
C3 N1 Ni2 105.0(4) .
N1 C1 C2 110.8(6) .
C2 C1' N1 115.8(14) .
C1' C2 N2 111.7(8) .
C1' C2 C1 30.8(9) .
N2 C2 C1 113.8(5) .
C2 N2 Ni2 111.0(3) .
C4 C3 N1 113.5(7) .
N1 C3' C4 115.1(9) .
C3 C4 N3 115.7(7) .
C3 C4 C3' 35.7(7) .
N3 C4 C3' 112.3(7) .
C4 N3 Ni2 111.3(4) .
N1 C5 C6 113.2(8) .
C6 C5' N1 109.3(9) .
C5' C6 C5 37.0(6) .
C5' C6 N4 119.8(6) .
C5 C6 N4 110.5(6) .
C6 N4 Ni2 107.3(3) .

loop_
_geom_bond_atom_site_label_1
_geom_bond_atom_site_label_2
_geom_bond_distance
_geom_bond_site_symmetry_2
Sn1 S2 2.3106(14) .
Sn1 S1 2.3634(13) .
Sn1 S3 2.4523(13) .
Sn1 S3 2.4670(14) 5_656
Ni2 N2 2.089(4) .
Ni2 N3 2.102(5) .
Ni2 N4 2.115(4) .
Ni2 N1 2.130(4) .
Ni2 S1 2.4343(14) .
Ni2 S1 2.7449(15) 2_655
S1 Ni2 2.7449(14) 2_655
S3 Sn1 2.4670(13) 5_656
N1 C3' 1.395(15) .
N1 C1 1.456(10) .
N1 C5 1.456(11) .
N1 C1' 1.471(19) .
N1 C5' 1.552(13) .
N1 C3 1.552(10) .
C1 C2 1.517(11) .
C1' C2 1.418(19) .
C2 N2 1.467(7) .
C3 C4 1.372(12) .
C3' C4 1.506(15) .
C4 N3 1.452(7) .
C5 C6 1.466(12) .
C5' C6 1.438(17) .
C6 N4 1.479(7) .
